data_4326554
loop_
_publ_author_name
'Christian Lorber'
'Laure Vendier'

_publ_contact_author
;
Christian Lorber
;
_publ_contact_author_address
;
Laboratoire de Chimie de Coordination
205 Route de Narbonne
31077 Toulouse Cedex 04
;
_publ_contact_author_email lorber@lcc-toulouse.fr
_publ_section_title
;
 Imido-Bridged Homo- and Heterobimetallic Complexes
;
_journal_name_full 'Inorganic Chemistry'
_journal_page_first 9927
_journal_page_last 9929
_journal_paper_doi 10.1021/ic201466f
_journal_volume 50
_journal_year 2011
_chemical_compound_source 'synthesis as described'
_chemical_formula_moiety 'C30 H56 N6 Ti2'
_chemical_formula_sum 'C30 H56 N6 Ti2'
_chemical_formula_weight 596.55
_chemical_name_systematic
;
 ?
;
_space_group_IT_number 14
_symmetry_cell_setting monoclinic
_symmetry_Int_Tables_number 14
_symmetry_space_group_name_Hall '-P 2yn'
_symmetry_space_group_name_H-M 'P 1 21/n 1'
_atom_sites_solution_hydrogens geom
_atom_sites_solution_primary direct
_atom_sites_solution_secondary difmap
_cell_angle_alpha 90
_cell_angle_beta 91.640(3)
_cell_angle_gamma 90
_cell_formula_units_Z 4
_cell_length_a 9.5144(3)
_cell_length_b 21.0160(6)
_cell_length_c 16.5683(5)
_cell_measurement_reflns_used 12421
_cell_measurement_temperature 180(2)
_cell_measurement_theta_max 29.734
_cell_measurement_theta_min 2.6503
_cell_measurement_wavelength 0.71073
_cell_volume 3311.55(17)
_computing_cell_refinement 'CrysAlis RED, Oxford Diffraction Ltd.'
_computing_data_collection 'CrysAlis CCD, Oxford Diffraction Ltd.'
_computing_data_reduction 'CrysAlis RED, Oxford Diffraction Ltd.'
_computing_molecular_graphics 'Ortep-3 for Windows (Farrugia, 1997)'
_computing_publication_material 'WinGX publication routines (Farrugia, 1999)'
_computing_structure_refinement 'SHELXL-97 (Sheldrick, 2008)'
_computing_structure_solution 'SIR92 (Giacovazzo et al, 1993)'
_diffrn_ambient_temperature 180(2)
_diffrn_detector_area_resol_mean 8.2632
_diffrn_measured_fraction_theta_full 0.997
_diffrn_measured_fraction_theta_max 0.912
_diffrn_orient_matrix_UB_11 -0.0254116222
_diffrn_orient_matrix_UB_12 0.0069389437
_diffrn_orient_matrix_UB_13 0.0392274257
_diffrn_orient_matrix_UB_21 -0.0545122353
_diffrn_orient_matrix_UB_22 0.0191720331
_diffrn_orient_matrix_UB_23 -0.0178367881
_diffrn_orient_matrix_UB_31 -0.0451172298
_diffrn_orient_matrix_UB_32 -0.0271930316
_diffrn_orient_matrix_UB_33 -0.0027565828
_diffrn_radiation_monochromator graphite
_diffrn_radiation_probe x-ray
_diffrn_radiation_type MoK\a
_diffrn_radiation_wavelength 0.71073
_diffrn_reflns_av_R_equivalents 0.0372
_diffrn_reflns_av_unetI/netI 0.042
_diffrn_reflns_limit_h_max 12
_diffrn_reflns_limit_h_min -11
_diffrn_reflns_limit_k_max 28
_diffrn_reflns_limit_k_min -27
_diffrn_reflns_limit_l_max 22
_diffrn_reflns_limit_l_min -22
_diffrn_reflns_number 23290
_diffrn_reflns_theta_full 26.3
_diffrn_reflns_theta_max 29.65
_diffrn_reflns_theta_min 2.68
_exptl_absorpt_coefficient_mu 0.509
_exptl_absorpt_correction_T_max 0.9980
_exptl_absorpt_correction_T_min 0.8554
_exptl_absorpt_correction_type multi-scan
_exptl_absorpt_process_details
;
        CrysAlis RED, Oxford Diffraction Ltd.,
        Version 1.171.32.27 (release 29-05-2008 CrysAlis171 .NET)
        (compiled May 29 2008,13:12:44)
        empirical absorption correction using spherical harmonics,
 implemented in SCALE3 ABSPACK scaling algorithm.
;
_exptl_crystal_colour yellow
_exptl_crystal_density_diffrn 1.197
_exptl_crystal_description block
_exptl_crystal_F_000 1288
_exptl_crystal_size_max 0.2
_exptl_crystal_size_mid 0.15
_exptl_crystal_size_min 0.08
_refine_diff_density_max 0.694
_refine_diff_density_min -0.607
_refine_diff_density_rms 0.063
_refine_ls_extinction_method none
_refine_ls_goodness_of_fit_ref 1.032
_refine_ls_hydrogen_treatment constr
_refine_ls_matrix_type full
_refine_ls_number_parameters 352
_refine_ls_number_reflns 8534
_refine_ls_number_restraints 4
_refine_ls_restrained_S_all 1.034
_refine_ls_R_factor_all 0.0636
_refine_ls_R_factor_gt 0.0448
_refine_ls_shift/su_max 0.001
_refine_ls_shift/su_mean 0
_refine_ls_structure_factor_coef Fsqd
_refine_ls_weighting_details 'calc w=1/[\s^2^(Fo^2^)+(0.0494P)^2^+2.9325P] where P=(Fo^2^+2Fc^2^)/3'
_refine_ls_weighting_scheme calc
_refine_ls_wR_factor_gt 0.1105
_refine_ls_wR_factor_ref 0.1175
_reflns_number_gt 6524
_reflns_number_total 8534
_reflns_threshold_expression >2\s(I)
_cod_data_source_file ic201466f_si_001_2.cif
_cod_data_source_block 1
_cod_database_code 4326554

loop_
_symmetry_equiv_pos_as_xyz
'x, y, z'
'-x+1/2, y+1/2, -z+1/2'
'-x, -y, -z'
'x-1/2, -y-1/2, z-1/2'

loop_
_atom_site_label
_atom_site_type_symbol
_atom_site_fract_x
_atom_site_fract_y
_atom_site_fract_z
_atom_site_U_iso_or_equiv
_atom_site_adp_type
_atom_site_occupancy
_atom_site_symmetry_multiplicity
_atom_site_calc_flag
_atom_site_refinement_flags
_atom_site_disorder_assembly
_atom_site_disorder_group
C1 C 0.6579(2) 0.17054(9) 0.28665(12) 0.0173(4) Uani 1 1 d . . .
C2 C 0.6807(2) 0.17986(9) 0.37135(12) 0.0202(4) Uani 1 1 d . . .
C3 C 0.6478(2) 0.23885(10) 0.40425(14) 0.0274(5) Uani 1 1 d . . .
H3 H 0.6613 0.2454 0.4607 0.033 Uiso 1 1 calc R . .
C4 C 0.5957(3) 0.28821(10) 0.35654(15) 0.0312(5) Uani 1 1 d . . .
H4 H 0.5701 0.3274 0.3807 0.037 Uiso 1 1 calc R . .
C5 C 0.5811(2) 0.28041(10) 0.27428(15) 0.0278(5) Uani 1 1 d . . .
H5 H 0.5493 0.3151 0.2419 0.033 Uiso 1 1 calc R . .
C6 C 0.6120(2) 0.22251(9) 0.23756(13) 0.0210(4) Uani 1 1 d . . .
C7 C 0.7467(2) 0.12794(10) 0.42267(12) 0.0234(4) Uani 1 1 d . . .
H7 H 0.712 0.0862 0.401 0.028 Uiso 1 1 calc R . .
C8 C 0.7105(3) 0.13110(12) 0.51194(13) 0.0361(6) Uani 1 1 d . . .
H8A H 0.7505 0.1699 0.5359 0.054 Uiso 1 1 calc R . .
H8B H 0.7498 0.0939 0.5402 0.054 Uiso 1 1 calc R . .
H8C H 0.6081 0.1315 0.5169 0.054 Uiso 1 1 calc R . .
C9 C 0.9064(2) 0.12968(12) 0.41390(15) 0.0326(5) Uani 1 1 d . . .
H9A H 0.9288 0.1248 0.3569 0.049 Uiso 1 1 calc R . .
H9B H 0.9495 0.0949 0.4452 0.049 Uiso 1 1 calc R . .
H9C H 0.943 0.1705 0.434 0.049 Uiso 1 1 calc R . .
C10 C 0.6071(2) 0.21722(10) 0.14613(13) 0.0263(4) Uani 1 1 d . . .
H10 H 0.5968 0.1711 0.1322 0.032 Uiso 1 1 calc R . .
C11 C 0.4834(3) 0.25269(13) 0.10603(17) 0.0455(7) Uani 1 1 d . . .
H11A H 0.3953 0.2378 0.1288 0.068 Uiso 1 1 calc R . .
H11B H 0.4817 0.2445 0.0478 0.068 Uiso 1 1 calc R . .
H11C H 0.4938 0.2985 0.1158 0.068 Uiso 1 1 calc R . .
C12 C 0.7472(3) 0.24019(14) 0.11268(16) 0.0440(7) Uani 1 1 d . . .
H12A H 0.7603 0.2854 0.1254 0.066 Uiso 1 1 calc R . .
H12B H 0.7461 0.2343 0.054 0.066 Uiso 1 1 calc R . .
H12C H 0.8246 0.2155 0.1373 0.066 Uiso 1 1 calc R . .
C13 C 0.8258(3) 0.06460(12) 0.06837(14) 0.0356(6) Uani 1 1 d . . .
H13A H 0.9205 0.077 0.0528 0.053 Uiso 1 1 calc R . .
H13B H 0.7732 0.1026 0.0839 0.053 Uiso 1 1 calc R . .
H13C H 0.777 0.0437 0.0227 0.053 Uiso 1 1 calc R . .
C14 C 0.9122(3) -0.03590(11) 0.11457(15) 0.0334(5) Uani 1 1 d . . .
H14A H 0.8639 -0.0569 0.0688 0.05 Uiso 1 1 calc R . .
H14B H 0.917 -0.065 0.1608 0.05 Uiso 1 1 calc R . .
H14C H 1.0077 -0.0242 0.0995 0.05 Uiso 1 1 calc R . .
C15 C 1.0159(2) -0.01734(13) 0.31461(16) 0.0379(6) Uani 1 1 d . . .
H15A H 1.0598 0.0088 0.3573 0.057 Uiso 1 1 calc R . .
H15B H 1.0452 -0.002 0.2618 0.057 Uiso 1 1 calc R . .
H15C H 1.0451 -0.0618 0.3217 0.057 Uiso 1 1 calc R . .
C16 C 0.8166(3) -0.03929(11) 0.39466(14) 0.0317(5) Uani 1 1 d . . .
H16A H 0.844 -0.0842 0.3985 0.047 Uiso 1 1 calc R . .
H16B H 0.7141 -0.0358 0.3966 0.047 Uiso 1 1 calc R . .
H16C H 0.8599 -0.0157 0.4399 0.047 Uiso 1 1 calc R . .
C17 C 0.1985(3) 0.11727(16) 0.1732(2) 0.0541(8) Uani 1 1 d . . .
H17A H 0.1807 0.1555 0.1406 0.081 Uiso 1 1 calc R . .
H17B H 0.1799 0.1265 0.2299 0.081 Uiso 1 1 calc R . .
H17C H 0.1366 0.0828 0.1541 0.081 Uiso 1 1 calc R . .
C18 C 0.3804(3) 0.08908(13) 0.08224(15) 0.0456(7) Uani 1 1 d . . .
H18A H 0.3192 0.0564 0.0578 0.068 Uiso 1 1 calc R . .
H18B H 0.4787 0.0756 0.0792 0.068 Uiso 1 1 calc R . .
H18C H 0.367 0.1293 0.053 0.068 Uiso 1 1 calc R . .
C19 C 0.3770(3) 0.04285(13) 0.42093(15) 0.0387(6) Uani 1 1 d . . .
H19A H 0.4217 0.0616 0.4693 0.058 Uiso 1 1 calc R . .
H19B H 0.4247 0.003 0.4077 0.058 Uiso 1 1 calc R . .
H19C H 0.2778 0.0342 0.431 0.058 Uiso 1 1 calc R . .
C20 C 0.3279(3) 0.14882(13) 0.37302(18) 0.0423(6) Uani 1 1 d . . .
H20A H 0.2264 0.1446 0.3801 0.063 Uiso 1 1 calc R . .
H20B H 0.345 0.1786 0.3288 0.063 Uiso 1 1 calc R . .
H20C H 0.3724 0.165 0.423 0.063 Uiso 1 1 calc R . .
N1 N 0.67799(17) 0.11027(7) 0.25161(10) 0.0172(3) Uani 1 1 d . . .
N2 N 0.55331(17) -0.00356(7) 0.24035(10) 0.0172(3) Uani 1 1 d . . .
N3 N 0.83551(19) 0.02089(8) 0.13620(10) 0.0227(4) Uani 1 1 d . . .
N4 N 0.86396(18) -0.01298(8) 0.31900(10) 0.0223(4) Uani 1 1 d . . .
N5 N 0.3450(2) 0.09787(9) 0.16596(12) 0.0291(4) Uani 1 1 d . . .
N6 N 0.38709(19) 0.08693(9) 0.35383(11) 0.0247(4) Uani 1 1 d . . .
Ti1 Ti 0.74640(3) 0.028106(16) 0.23810(2) 0.01534(9) Uani 1 1 d . . .
Ti2 Ti 0.47517(4) 0.078774(16) 0.25327(2) 0.01700(9) Uani 1 1 d . . .
C21 C 0.4921(2) -0.06586(9) 0.21792(12) 0.0189(4) Uani 1 1 d . . .
C22A C 0.4995(6) -0.1649(2) 0.1285(3) 0.0344(3) Uani 0.53 1 d P A 1
H22A H 0.5458 -0.1844 0.081 0.041 Uiso 0.53 1 calc PR A 1
C23A C 0.5172(6) -0.2066(2) 0.2035(3) 0.0344(3) Uani 0.53 1 d P A 1
H23A H 0.4751 -0.2489 0.1923 0.041 Uiso 0.53 1 calc PR A 1
H23B H 0.6187 -0.2128 0.2158 0.041 Uiso 0.53 1 calc PR A 1
C24A C 0.4504(5) -0.1785(2) 0.2751(3) 0.0344(3) Uani 0.53 1 d P A 1
H24A H 0.4655 -0.2071 0.3228 0.041 Uiso 0.53 1 calc PR A 1
C25A C 0.2968(5) -0.1698(2) 0.2586(3) 0.0344(3) Uani 0.53 1 d P A 1
H25A H 0.2539 -0.1505 0.3065 0.041 Uiso 0.53 1 calc PR A 1
H25B H 0.2527 -0.2119 0.2493 0.041 Uiso 0.53 1 calc PR A 1
C26A C 0.3422(5) -0.1555(2) 0.1120(3) 0.0344(3) Uani 0.53 1 d PD A 1
H26A H 0.2992 -0.1969 0.0971 0.041 Uiso 0.53 1 calc PR A 1
H26B H 0.3282 -0.1263 0.0656 0.041 Uiso 0.53 1 calc PR A 1
C27A C 0.2667(5) -0.1280(2) 0.1861(3) 0.0344(3) Uani 0.53 1 d PD A 1
H27A H 0.1633 -0.1239 0.1749 0.041 Uiso 0.53 1 calc PR A 1
C28A C 0.5154(5) -0.1124(2) 0.2934(3) 0.0344(3) Uani 0.53 1 d PD A 1
H28A H 0.6173 -0.1171 0.3056 0.041 Uiso 0.53 1 calc PR A 1
H28B H 0.4712 -0.0939 0.3414 0.041 Uiso 0.53 1 calc PR A 1
C29A C 0.5626(5) -0.0979(2) 0.1489(3) 0.0344(3) Uani 0.53 1 d PD A 1
H29A H 0.6641 -0.1027 0.1625 0.041 Uiso 0.53 1 calc PR A 1
H29B H 0.5536 -0.0705 0.1005 0.041 Uiso 0.53 1 calc PR A 1
C30A C 0.3356(5) -0.0613(2) 0.2039(4) 0.0375(12) Uani 0.53 1 d PD A 1
H30A H 0.3153 -0.0325 0.1577 0.045 Uiso 0.53 1 calc PR A 1
H30B H 0.2929 -0.0425 0.2522 0.045 Uiso 0.53 1 calc PR A 1
C22B C 0.4102(6) -0.1342(2) 0.0976(3) 0.0344(3) Uani 0.47 1 d P A 2
H22B H 0.3986 -0.136 0.0374 0.041 Uiso 0.47 1 calc PR A 2
C23B C 0.5059(7) -0.1871(3) 0.1261(4) 0.0344(3) Uani 0.47 1 d P A 2
H23C H 0.4626 -0.2285 0.1117 0.041 Uiso 0.47 1 calc PR A 2
H23D H 0.5963 -0.1839 0.0982 0.041 Uiso 0.47 1 calc PR A 2
C24B C 0.5327(6) -0.1842(3) 0.2147(4) 0.0344(3) Uani 0.47 1 d P A 2
H24B H 0.5994 -0.2188 0.2317 0.041 Uiso 0.47 1 calc PR A 2
C25B C 0.3925(6) -0.1936(3) 0.2550(3) 0.0344(3) Uani 0.47 1 d P A 2
H25C H 0.4069 -0.192 0.3144 0.041 Uiso 0.47 1 calc PR A 2
H25D H 0.3539 -0.236 0.2405 0.041 Uiso 0.47 1 calc PR A 2
C26B C 0.2698(6) -0.1421(3) 0.1350(4) 0.0344(3) Uani 0.47 1 d P A 2
H26C H 0.2274 -0.1831 0.1175 0.041 Uiso 0.47 1 calc PR A 2
H26D H 0.2062 -0.1074 0.1168 0.041 Uiso 0.47 1 calc PR A 2
C27B C 0.2859(6) -0.1410(3) 0.2278(4) 0.0344(3) Uani 0.47 1 d P A 2
H27B H 0.1929 -0.1478 0.2531 0.041 Uiso 0.47 1 calc PR A 2
C29B C 0.4703(5) -0.0684(2) 0.1230(3) 0.0252(9) Uani 0.47 1 d P A 2
H29C H 0.4045 -0.0344 0.1051 0.03 Uiso 0.47 1 calc PR A 2
H29D H 0.5613 -0.0612 0.0969 0.03 Uiso 0.47 1 calc PR A 2
C28B C 0.5943(6) -0.1190(2) 0.2390(3) 0.0344(3) Uani 0.47 1 d P A 2
H28C H 0.6158 -0.1185 0.2978 0.041 Uiso 0.47 1 calc PR A 2
H28D H 0.6832 -0.112 0.2107 0.041 Uiso 0.47 1 calc PR A 2
C30B C 0.3509(7) -0.0758(3) 0.2550(5) 0.0460(18) Uani 0.47 1 d P A 2
H30C H 0.2866 -0.0408 0.2384 0.055 Uiso 0.47 1 calc PR A 2
H30D H 0.3619 -0.0749 0.3146 0.055 Uiso 0.47 1 calc PR A 2

loop_
_atom_site_aniso_label
_atom_site_aniso_U_11
_atom_site_aniso_U_22
_atom_site_aniso_U_33
_atom_site_aniso_U_23
_atom_site_aniso_U_13
_atom_site_aniso_U_12
C1 0.0133(9) 0.0163(9) 0.0224(9) -0.0007(7) 0.0006(7) -0.0018(7)
C2 0.0184(9) 0.0199(9) 0.0222(9) -0.0028(8) 0.0006(7) -0.0042(7)
C3 0.0315(12) 0.0245(10) 0.0262(11) -0.0083(8) 0.0038(9) -0.0038(9)
C4 0.0331(12) 0.0196(10) 0.0410(13) -0.0099(9) 0.0043(10) 0.0023(9)
C5 0.0268(11) 0.0177(9) 0.0387(12) 0.0004(9) -0.0020(9) 0.0035(8)
C6 0.0189(9) 0.0181(9) 0.0260(10) 0.0007(8) -0.0014(8) -0.0004(7)
C7 0.0300(11) 0.0213(10) 0.0187(9) -0.0009(8) -0.0026(8) -0.0038(8)
C8 0.0508(15) 0.0372(13) 0.0204(11) 0.0011(9) -0.0014(10) -0.0092(11)
C9 0.0302(12) 0.0317(12) 0.0354(12) 0.0025(10) -0.0066(10) -0.0006(10)
C10 0.0348(12) 0.0185(10) 0.0253(10) 0.0034(8) -0.0064(9) -0.0012(8)
C11 0.0627(18) 0.0329(13) 0.0395(14) 0.0037(11) -0.0231(13) 0.0114(12)
C12 0.0549(17) 0.0472(15) 0.0303(13) -0.0026(11) 0.0096(12) -0.0186(13)
C13 0.0484(15) 0.0351(13) 0.0234(11) 0.0035(9) 0.0054(10) 0.0107(11)
C14 0.0414(14) 0.0294(12) 0.0297(12) -0.0015(9) 0.0089(10) 0.0110(10)
C15 0.0225(11) 0.0479(15) 0.0430(14) 0.0023(12) -0.0022(10) 0.0102(10)
C16 0.0391(13) 0.0318(12) 0.0238(11) 0.0068(9) -0.0014(9) 0.0005(10)
C17 0.0300(14) 0.0562(18) 0.075(2) 0.0112(16) -0.0188(14) 0.0025(13)
C18 0.0637(19) 0.0409(15) 0.0312(13) 0.0058(11) -0.0157(13) -0.0161(13)
C19 0.0457(15) 0.0439(14) 0.0267(12) -0.0005(10) 0.0073(11) -0.0134(12)
C20 0.0282(12) 0.0386(14) 0.0608(18) -0.0145(13) 0.0143(12) 0.0045(11)
N1 0.0206(8) 0.0133(7) 0.0178(8) -0.0002(6) 0.0004(6) -0.0001(6)
N2 0.0180(8) 0.0139(7) 0.0199(8) -0.0002(6) 0.0023(6) -0.0005(6)
N3 0.0241(9) 0.0228(8) 0.0215(8) 0.0000(7) 0.0048(7) 0.0042(7)
N4 0.0194(8) 0.0261(9) 0.0215(8) 0.0021(7) -0.0002(7) 0.0023(7)
N5 0.0266(10) 0.0255(9) 0.0347(10) 0.0057(8) -0.0106(8) -0.0020(8)
N6 0.0226(9) 0.0253(9) 0.0266(9) -0.0018(7) 0.0069(7) -0.0011(7)
Ti1 0.01479(16) 0.01410(15) 0.01720(16) 0.00024(12) 0.00159(12) 0.00086(12)
Ti2 0.01577(17) 0.01568(16) 0.01954(17) -0.00005(13) 0.00055(13) 0.00225(13)
C21 0.0165(9) 0.0154(9) 0.0248(10) -0.0020(7) 0.0020(7) -0.0020(7)
C22A 0.0364(7) 0.0270(7) 0.0397(7) 0.0008(6) -0.0024(6) -0.0049(6)
C23A 0.0364(7) 0.0270(7) 0.0397(7) 0.0008(6) -0.0024(6) -0.0049(6)
C24A 0.0364(7) 0.0270(7) 0.0397(7) 0.0008(6) -0.0024(6) -0.0049(6)
C25A 0.0364(7) 0.0270(7) 0.0397(7) 0.0008(6) -0.0024(6) -0.0049(6)
C26A 0.0364(7) 0.0270(7) 0.0397(7) 0.0008(6) -0.0024(6) -0.0049(6)
C27A 0.0364(7) 0.0270(7) 0.0397(7) 0.0008(6) -0.0024(6) -0.0049(6)
C28A 0.0364(7) 0.0270(7) 0.0397(7) 0.0008(6) -0.0024(6) -0.0049(6)
C29A 0.0364(7) 0.0270(7) 0.0397(7) 0.0008(6) -0.0024(6) -0.0049(6)
C30A 0.025(2) 0.020(2) 0.068(4) 0.003(2) -0.009(3) -0.0021(17)
C22B 0.0364(7) 0.0270(7) 0.0397(7) 0.0008(6) -0.0024(6) -0.0049(6)
C23B 0.0364(7) 0.0270(7) 0.0397(7) 0.0008(6) -0.0024(6) -0.0049(6)
C24B 0.0364(7) 0.0270(7) 0.0397(7) 0.0008(6) -0.0024(6) -0.0049(6)
C25B 0.0364(7) 0.0270(7) 0.0397(7) 0.0008(6) -0.0024(6) -0.0049(6)
C26B 0.0364(7) 0.0270(7) 0.0397(7) 0.0008(6) -0.0024(6) -0.0049(6)
C27B 0.0364(7) 0.0270(7) 0.0397(7) 0.0008(6) -0.0024(6) -0.0049(6)
C29B 0.036(3) 0.020(2) 0.019(2) 0.0009(16) -0.0066(18) -0.0071(18)
C28B 0.0364(7) 0.0270(7) 0.0397(7) 0.0008(6) -0.0024(6) -0.0049(6)
C30B 0.039(3) 0.026(3) 0.075(5) -0.018(3) 0.041(4) -0.016(2)

loop_
_atom_type_symbol
_atom_type_description
_atom_type_scat_dispersion_real
_atom_type_scat_dispersion_imag
_atom_type_scat_source
C C 0.0033 0.0016 'International Tables Vol C Tables 4.2.6.8 and 6.1.1.4'
H H 0 0 'International Tables Vol C Tables 4.2.6.8 and 6.1.1.4'
N N 0.0061 0.0033 'International Tables Vol C Tables 4.2.6.8 and 6.1.1.4'
Ti Ti 0.2776 0.4457 'International Tables Vol C Tables 4.2.6.8 and 6.1.1.4'

loop_
_geom_angle_atom_site_label_1
_geom_angle_atom_site_label_2
_geom_angle_atom_site_label_3
_geom_angle
N1 C1 C6 119.84(17)
N1 C1 C2 120.66(17)
C6 C1 C2 119.49(17)
N1 C1 Ti2 49.78(9)
C6 C1 Ti2 104.56(13)
C2 C1 Ti2 112.73(13)
C3 C2 C1 118.48(19)
C3 C2 C7 121.16(19)
C1 C2 C7 120.27(17)
C4 C3 C2 121.5(2)
C4 C3 H3 119.2
C2 C3 H3 119.2
C5 C4 C3 120.0(2)
C5 C4 H4 120
C3 C4 H4 120
C4 C5 C6 121.3(2)
C4 C5 H5 119.4
C6 C5 H5 119.4
C5 C6 C1 119.02(19)
C5 C6 C10 119.86(19)
C1 C6 C10 120.96(17)
C2 C7 C8 114.35(19)
C2 C7 C9 109.07(17)
C8 C7 C9 110.00(19)
C2 C7 H7 107.7
C8 C7 H7 107.7
C9 C7 H7 107.7
C7 C8 H8A 109.5
C7 C8 H8B 109.5
H8A C8 H8B 109.5
C7 C8 H8C 109.5
H8A C8 H8C 109.5
H8B C8 H8C 109.5
C7 C9 H9A 109.5
C7 C9 H9B 109.5
H9A C9 H9B 109.5
C7 C9 H9C 109.5
H9A C9 H9C 109.5
H9B C9 H9C 109.5
C6 C10 C11 113.5(2)
C6 C10 C12 109.56(19)
C11 C10 C12 110.8(2)
C6 C10 H10 107.6
C11 C10 H10 107.6
C12 C10 H10 107.6
C10 C11 H11A 109.5
C10 C11 H11B 109.5
H11A C11 H11B 109.5
C10 C11 H11C 109.5
H11A C11 H11C 109.5
H11B C11 H11C 109.5
C10 C12 H12A 109.5
C10 C12 H12B 109.5
H12A C12 H12B 109.5
C10 C12 H12C 109.5
H12A C12 H12C 109.5
H12B C12 H12C 109.5
N3 C13 H13A 109.5
N3 C13 H13B 109.5
H13A C13 H13B 109.5
N3 C13 H13C 109.5
H13A C13 H13C 109.5
H13B C13 H13C 109.5
N3 C14 H14A 109.5
N3 C14 H14B 109.5
H14A C14 H14B 109.5
N3 C14 H14C 109.5
H14A C14 H14C 109.5
H14B C14 H14C 109.5
N4 C15 H15A 109.5
N4 C15 H15B 109.5
H15A C15 H15B 109.5
N4 C15 H15C 109.5
H15A C15 H15C 109.5
H15B C15 H15C 109.5
N4 C16 H16A 109.5
N4 C16 H16B 109.5
H16A C16 H16B 109.5
N4 C16 H16C 109.5
H16A C16 H16C 109.5
H16B C16 H16C 109.5
N5 C17 H17A 109.5
N5 C17 H17B 109.5
H17A C17 H17B 109.5
N5 C17 H17C 109.5
H17A C17 H17C 109.5
H17B C17 H17C 109.5
N5 C18 H18A 109.5
N5 C18 H18B 109.5
H18A C18 H18B 109.5
N5 C18 H18C 109.5
H18A C18 H18C 109.5
H18B C18 H18C 109.5
N6 C19 H19A 109.5
N6 C19 H19B 109.5
H19A C19 H19B 109.5
N6 C19 H19C 109.5
H19A C19 H19C 109.5
H19B C19 H19C 109.5
N6 C20 H20A 109.5
N6 C20 H20B 109.5
H20A C20 H20B 109.5
N6 C20 H20C 109.5
H20A C20 H20C 109.5
H20B C20 H20C 109.5
C1 N1 Ti1 159.37(14)
C1 N1 Ti2 98.42(11)
Ti1 N1 Ti2 91.99(7)
C21 N2 Ti2 133.15(13)
C21 N2 Ti1 131.40(12)
Ti2 N2 Ti1 93.62(7)
C14 N3 C13 110.55(17)
C14 N3 Ti1 121.43(14)
C13 N3 Ti1 127.70(14)
C15 N4 C16 110.65(18)
C15 N4 Ti1 123.55(15)
C16 N4 Ti1 125.65(14)
C18 N5 C17 111.3(2)
C18 N5 Ti2 122.19(17)
C17 N5 Ti2 126.35(19)
C19 N6 C20 111.6(2)
C19 N6 Ti2 131.01(16)
C20 N6 Ti2 117.16(16)
N1 Ti1 N3 110.14(7)
N1 Ti1 N4 122.04(7)
N3 Ti1 N4 108.36(7)
N1 Ti1 N2 88.94(7)
N3 Ti1 N2 115.43(7)
N4 Ti1 N2 111.19(7)
N1 Ti1 Ti2 46.55(5)
N3 Ti1 Ti2 122.64(6)
N4 Ti1 Ti2 128.64(5)
N2 Ti1 Ti2 42.39(5)
N6 Ti2 N2 111.49(7)
N6 Ti2 N5 110.60(9)
N2 Ti2 N5 110.61(8)
N6 Ti2 N1 115.14(7)
N2 Ti2 N1 85.45(7)
N5 Ti2 N1 120.78(8)
N6 Ti2 C1 93.14(7)
N2 Ti2 C1 115.55(7)
N5 Ti2 C1 114.28(7)
N1 Ti2 C1 31.80(6)
N6 Ti2 Ti1 122.93(6)
N2 Ti2 Ti1 43.99(5)
N5 Ti2 Ti1 125.89(6)
N1 Ti2 Ti1 41.45(4)
C1 Ti2 Ti1 72.25(4)
N2 C21 C29A 114.1(2)
N2 C21 C30A 111.3(2)
C29A C21 C30A 111.9(3)
N2 C21 C30B 111.7(2)
C29A C21 C30B 132.1(3)
C30A C21 C30B 35.1(3)
N2 C21 C28B 110.5(2)
C29A C21 C28B 63.1(3)
C30A C21 C28B 135.2(3)
C30B C21 C28B 112.2(4)
N2 C21 C29B 108.6(2)
C29A C21 C29B 43.7(3)
C30A C21 C29B 75.4(3)
C30B C21 C29B 107.9(4)
C28B C21 C29B 105.6(3)
N2 C21 C28A 107.5(2)
C29A C21 C28A 105.4(3)
C30A C21 C28A 105.9(3)
C30B C21 C28A 72.6(4)
C28B C21 C28A 45.1(3)
C29B C21 C28A 140.3(3)
C26A C22A C23A 107.7(4)
C26A C22A C29A 107.0(4)
C23A C22A C29A 107.9(4)
C26A C22A H22A 111.4
C23A C22A H22A 111.4
C29A C22A H22A 111.4
C24A C23A C22A 112.5(4)
C24A C23A H23A 109.1
C22A C23A H23A 109.1
C24A C23A H23B 109.1
C22A C23A H23B 109.1
H23A C23A H23B 107.8
C23A C24A C25A 110.0(4)
C23A C24A C28A 109.6(4)
C25A C24A C28A 108.1(4)
C23A C24A H24A 109.7
C25A C24A H24A 109.7
C28A C24A H24A 109.7
C24A C25A C27A 112.4(4)
C24A C25A H25A 109.1
C27A C25A H25A 109.1
C24A C25A H25B 109.1
C27A C25A H25B 109.1
H25A C25A H25B 107.9
C22A C26A C27A 112.4(4)
C22A C26A H26A 109.1
C27A C26A H26A 109.1
C22A C26A H26B 109.1
C27A C26A H26B 109.1
H26A C26A H26B 107.9
C25A C27A C26A 109.3(4)
C25A C27A C30A 107.5(4)
C26A C27A C30A 106.4(4)
C25A C27A H27A 111.2
C26A C27A H27A 111.2
C30A C27A H27A 111.2
C24A C28A C21 110.6(3)
C24A C28A H28A 109.5
C21 C28A H28A 109.5
C24A C28A H28B 109.5
C21 C28A H28B 109.5
H28A C28A H28B 108.1
C21 C29A C22A 113.0(4)
C21 C29A H29A 109
C22A C29A H29A 109
C21 C29A H29B 109
C22A C29A H29B 109
H29A C29A H29B 107.8
C21 C30A C27A 112.2(3)
C21 C30A H30A 109.2
C27A C30A H30A 109.2
C21 C30A H30B 109.2
C27A C30A H30B 109.2
H30A C30A H30B 107.9
C26B C22B C23B 109.0(5)
C26B C22B C29B 108.2(4)
C23B C22B C29B 111.0(4)
C26B C22B H22B 109.5
C23B C22B H22B 109.5
C29B C22B H22B 109.5
C24B C23B C22B 111.5(5)
C24B C23B H23C 109.3
C22B C23B H23C 109.3
C24B C23B H23D 109.3
C22B C23B H23D 109.3
H23C C23B H23D 108
C23B C24B C25B 107.5(5)
C23B C24B C28B 110.3(5)
C25B C24B C28B 109.4(5)
C23B C24B H24B 109.8
C25B C24B H24B 109.8
C28B C24B H24B 109.8
C24B C25B C27B 110.7(4)
C24B C25B H25C 109.5
C27B C25B H25C 109.5
C24B C25B H25D 109.5
C27B C25B H25D 109.5
H25C C25B H25D 108.1
C22B C26B C27B 110.3(5)
C22B C26B H26C 109.6
C27B C26B H26C 109.6
C22B C26B H26D 109.6
C27B C26B H26D 109.6
H26C C26B H26D 108.1
C26B C27B C25B 108.8(5)
C26B C27B C30B 109.2(5)
C25B C27B C30B 106.8(5)
C26B C27B H27B 110.6
C25B C27B H27B 110.6
C30B C27B H27B 110.6
C22B C29B C21 109.7(3)
C22B C29B H29C 109.7
C21 C29B H29C 109.7
C22B C29B H29D 109.7
C21 C29B H29D 109.7
H29C C29B H29D 108.2
C21 C28B C24B 111.0(4)
C21 C28B H28C 109.4
C24B C28B H28C 109.4
C21 C28B H28D 109.4
C24B C28B H28D 109.4
H28C C28B H28D 108
C21 C30B C27B 110.7(4)
C21 C30B H30C 109.5
C27B C30B H30C 109.5
C21 C30B H30D 109.5
C27B C30B H30D 109.5
H30C C30B H30D 108.1

loop_
_geom_bond_atom_site_label_1
_geom_bond_atom_site_label_2
_geom_bond_distance
C1 N1 1.409(2)
C1 C6 1.423(3)
C1 C2 1.427(3)
C1 Ti2 2.6443(19)
C2 C3 1.394(3)
C2 C7 1.509(3)
C3 C4 1.387(3)
C3 H3 0.95
C4 C5 1.376(3)
C4 H4 0.95
C5 C6 1.396(3)
C5 H5 0.95
C6 C10 1.518(3)
C7 C8 1.529(3)
C7 C9 1.531(3)
C7 H7 1
C8 H8A 0.98
C8 H8B 0.98
C8 H8C 0.98
C9 H9A 0.98
C9 H9B 0.98
C9 H9C 0.98
C10 C11 1.529(3)
C10 C12 1.536(3)
C10 H10 1
C11 H11A 0.98
C11 H11B 0.98
C11 H11C 0.98
C12 H12A 0.98
C12 H12B 0.98
C12 H12C 0.98
C13 N3 1.452(3)
C13 H13A 0.98
C13 H13B 0.98
C13 H13C 0.98
C14 N3 1.449(3)
C14 H14A 0.98
C14 H14B 0.98
C14 H14C 0.98
C15 N4 1.452(3)
C15 H15A 0.98
C15 H15B 0.98
C15 H15C 0.98
C16 N4 1.453(3)
C16 H16A 0.98
C16 H16B 0.98
C16 H16C 0.98
C17 N5 1.461(3)
C17 H17A 0.98
C17 H17B 0.98
C17 H17C 0.98
C18 N5 1.449(3)
C18 H18A 0.98
C18 H18B 0.98
C18 H18C 0.98
C19 N6 1.452(3)
C19 H19A 0.98
C19 H19B 0.98
C19 H19C 0.98
C20 N6 1.456(3)
C20 H20A 0.98
C20 H20B 0.98
C20 H20C 0.98
N1 Ti1 1.8611(16)
N1 Ti2 2.0410(17)
N2 C21 1.476(2)
N2 Ti2 1.8978(16)
N2 Ti1 1.9554(16)
N3 Ti1 1.9167(17)
N4 Ti1 1.9255(17)
N5 Ti2 1.9193(19)
N6 Ti2 1.8941(18)
Ti1 Ti2 2.8096(5)
C21 C29A 1.502(5)
C21 C30A 1.503(5)
C21 C30B 1.508(5)
C21 C28B 1.516(6)
C21 C29B 1.581(5)
C21 C28A 1.598(5)
C22A C26A 1.526(8)
C22A C23A 1.527(8)
C22A C29A 1.563(6)
C22A H22A 1
C23A C24A 1.484(7)
C23A H23A 0.99
C23A H23B 0.99
C24A C25A 1.490(7)
C24A C28A 1.546(6)
C24A H24A 1
C25A C27A 1.509(7)
C25A H25A 0.99
C25A H25B 0.99
C26A C27A 1.551(6)
C26A H26A 0.99
C26A H26B 0.99
C27A C30A 1.572(7)
C27A H27A 1
C28A H28A 0.99
C28A H28B 0.99
C29A H29A 0.99
C29A H29B 0.99
C30A H30A 0.99
C30A H30B 0.99
C22B C26B 1.499(8)
C22B C23B 1.504(8)
C22B C29B 1.550(7)
C22B H22B 1
C23B C24B 1.485(9)
C23B H23C 0.99
C23B H23D 0.99
C24B C25B 1.521(8)
C24B C28B 1.540(7)
C24B H24B 1
C25B C27B 1.559(8)
C25B H25C 0.99
C25B H25D 0.99
C26B C27B 1.540(8)
C26B H26C 0.99
C26B H26D 0.99
C27B C30B 1.564(7)
C27B H27B 1
C29B H29C 0.99
C29B H29D 0.99
C28B H28C 0.99
C28B H28D 0.99
C30B H30C 0.99
C30B H30D 0.99
